data_1534623
loop_
_publ_author_name
'Arakcheeva, A.V.'
'Ivanov, I.T.'

_publ_section_title
;
 Crystal structure of a phase of disomatic type of a variable composition
 CaAl(Al, V, M(I))2 (V, M(II)) (Si, Al)2O10, where M(I)=Mg,
 M(II)=Al,Fe.Mn.Ti, Mg; and its polytype modifications and structural
 homologues
;
_journal_name_full Kristallografiya
_journal_page_first 144
_journal_page_last 161
_journal_volume 38
_journal_year 1993
_chemical_formula_sum 'Al15.14 Ca4 Fe0.026 Mg Mn0.024 O40 Si2.36 Ti0.3 V5.15'
_chemical_name_systematic
;
Ca4 Al15.14 V5.15 Mg Fe0.026 Ti0.3 Mn0.024 Si2.36 O40
;
_space_group_IT_number 2
_symmetry_space_group_name_Hall '-P 1'
_symmetry_space_group_name_H-M 'P -1'
_cell_angle_alpha 106.24
_cell_angle_beta 95.71
_cell_angle_gamma 124.47
_cell_formula_units_Z 1
_cell_length_a 10.273
_cell_length_b 10.634
_cell_length_c 8.808
_cell_volume 720.098
_citation_journal_id_ASTM KRISAJ
_cod_data_source_file Arakcheeva_KRISAJ_1993_1369.cif
_cod_data_source_block Al15.14Ca4Fe0.026Mg1Mn0.024O40Si2.36Ti0.3V5.15
_cod_original_cell_volume 720.0975
_cod_original_formula_sum 'Al15.14 Ca4 Fe0.026 Mg1 Mn0.024 O40 Si2.36 Ti0.3 V5.15'
_cod_database_code 1534623

loop_
_symmetry_equiv_pos_as_xyz
x,y,z
-x,-y,-z

loop_
_atom_site_label
_atom_site_type_symbol
_atom_site_fract_x
_atom_site_fract_y
_atom_site_fract_z
_atom_site_occupancy
_atom_site_U_iso_or_equiv
Al11 Al+3 0.787 0.346 0.743 0.73 0.0
V7 V+3 0.094 0.938 0.553 0.32 0.0
Si3 Si+4 0.787 0.346 0.743 0.27 0.0
V3 V+2 -0.001 0.746 0.759 0.21 0.0
O8 O-2 0.979 0.808 -0.012 1 0.0
Mn1 Mn+2 0.094 0.938 0.553 0.012 0.0
V9 V+3 0.597 0.941 0.558 0.435 0.0
O1 O-2 0.339 0.049 0.638 1 0.0
O13 O-2 0.548 0.731 0.555 1 0.0
Al6 Al+3 0.31 0.85 0.661 0.62 0.0
Si1 Si+4 0.47 0.233 0.836 0.27 0.0
Ti1 Ti+4 0.597 0.941 0.558 0.15 0.0
O9 O-2 0.886 0.32 0.887 1 0.0
O18 O-2 0.956 0.528 0.713 1 0.0
V5 V+3 0.31 0.85 0.661 0.38 0.0
O15 O-2 0.254 0.641 0.631 1 0.0
Ca2 Ca+2 0.208 0.627 0.893 1 0.0
O2 O-2 0.831 0.05 0.677 1 0.0
O14 O-2 0.063 0.718 0.552 1 0.0
O7 O-2 0.504 0.2 0.011 1 0.0
V4 V+3 -0.001 0.746 0.759 0.1 0.0
O16 O-2 0.739 0.61 0.622 1 0.0
O19 O-2 0.144 0.362 0.816 1 0.0
Al7 Al+3 0.782 0.828 0.655 0.62 0.0
O3 O-2 0.531 0.953 0.757 1 0.0
O17 O-2 0.416 0.51 0.714 1 0.0
Fe1 Fe+2 0.094 0.938 0.553 0.013 0.0
O11 O-2 0.665 0.174 0.565 1 0.0
Mg1 Mg+2 0 0.5 0.5 0.1 0.0
Si2 Si+4 0.973 0.232 0.857 0.32 0.0
Al1 Al+3 0 0 0 0.71 0.0
Al4 Al+3 0.639 0.944 0.933 1 0.0
O10 O-2 0.405 0.344 0.884 1 0.0
Al2 Al+3 0 0.5 0.5 0.67 0.0
V2 V+2 0 0.5 0.5 0.23 0.0
Ca1 Ca+2 0.672 0.618 0.88 1 0.0
Mg3 Mg+2 0.094 0.938 0.553 0.165 0.0
Mg4 Mg+2 0.597 0.941 0.558 0.165 0.0
Mg2 Mg+2 -0.001 0.746 0.759 0.12 0.0
Al12 Al+3 0.273 0.337 0.717 0.68 0.0
O12 O-2 0.1611 0.166 0.539 1 0.0
V8 V+2 0.094 0.938 0.553 0.49 0.0
O6 O-2 0.765 0.886 0.879 1 0.0
O5 O-2 0.23 0.855 0.874 1 0.0
V6 V+3 0.782 0.828 0.655 0.38 0.0
Al5 Al+3 0.363 0.565 0.542 1 0.0
Al3 Al+3 -0.001 0.746 0.759 0.57 0.0
Al10 Al+3 0.973 0.232 0.857 0.68 0.0
V1 V+3 0 0 0 0.29 0.0
Al8 Al+3 0.597 0.941 0.558 0.25 0.0
O20 O-2 0.651 0.373 0.82 1 0.0
O4 O-2 0.022 0.947 0.778 1 0.0
Al9 Al+3 0.47 0.233 0.836 0.73 0.0
Si4 Si+4 0.273 0.337 0.717 0.32 0.0
